data_7710221
loop_
_publ_author_name
'Gildenast, Hans'
'Gruszien, Lukas'
'Friedt, Felix'
'Englert, Ulli'

_publ_section_title
;
 Phosphorus or nitrogen -- the first phosphatriptycene in coordination
 polymer chemistry
;
_journal_name_full 'Dalton Transactions'
_journal_paper_doi 10.1039/D2DT00728B
_journal_year 2022
_chemical_formula_moiety 'C29 H20 N P Si'
_chemical_formula_sum 'C29 H20 N P Si'
_chemical_formula_weight 441.52
_chemical_name_common 4a
_space_group_crystal_system triclinic
_space_group_IT_number 2
_space_group_name_Hall '-P 1'
_space_group_name_H-M_alt 'P -1'
_atom_sites_solution_hydrogens geom
_atom_sites_solution_primary dual
_audit_creation_method SHELXL-2018/3
_audit_update_record
;
2022-04-13 deposited with the CCDC.	2022-05-03 downloaded from the CCDC.
;
_cell_angle_alpha 110.247(4)
_cell_angle_beta 96.711(6)
_cell_angle_gamma 98.434(5)
_cell_formula_units_Z 2
_cell_length_a 8.381(3)
_cell_length_b 10.216(3)
_cell_length_c 14.463(5)
_cell_measurement_reflns_used 865
_cell_measurement_temperature 100(2)
_cell_measurement_theta_max 20.45
_cell_measurement_theta_min 2.68
_cell_volume 1130.3(7)
_computing_cell_refinement SMART
_computing_data_collection 'SMART (Bruker, 2001)'
_computing_data_reduction 'SAINT-PLUS (Bruker, 2009)'
_computing_molecular_graphics 'PLATON (Spek, 2009)'
_computing_publication_material SHELXL2018
_computing_structure_refinement 'SHELXL-2018/3 (Sheldrick, 2018)'
_computing_structure_solution 'SHELXT 2018/2 (Sheldrick, 2018)'
_diffrn_ambient_temperature 100(2)
_diffrn_measured_fraction_theta_full 1.000
_diffrn_measured_fraction_theta_max 0.999
_diffrn_measurement_device_type 'CCD area detector'
_diffrn_measurement_method 'omega scans'
_diffrn_radiation_monochromator multilayer-optics
_diffrn_radiation_source microsource
_diffrn_radiation_type MoK\a
_diffrn_radiation_wavelength 0.71073
_diffrn_reflns_av_R_equivalents 0.0838
_diffrn_reflns_av_unetI/netI 0.1004
_diffrn_reflns_Laue_measured_fraction_full 1.000
_diffrn_reflns_Laue_measured_fraction_max 0.999
_diffrn_reflns_limit_h_max 10
_diffrn_reflns_limit_h_min -10
_diffrn_reflns_limit_k_max 12
_diffrn_reflns_limit_k_min -12
_diffrn_reflns_limit_l_max 17
_diffrn_reflns_limit_l_min -17
_diffrn_reflns_number 12630
_diffrn_reflns_point_group_measured_fraction_full 1.000
_diffrn_reflns_point_group_measured_fraction_max 0.999
_diffrn_reflns_theta_full 25.242
_diffrn_reflns_theta_max 25.329
_diffrn_reflns_theta_min 2.141
_exptl_absorpt_coefficient_mu 0.192
_exptl_absorpt_correction_T_max 0.7452
_exptl_absorpt_correction_T_min 0.6243
_exptl_absorpt_correction_type multi-scan
_exptl_absorpt_process_details SADABS
_exptl_crystal_colour colourless
_exptl_crystal_density_diffrn 1.297
_exptl_crystal_description block
_exptl_crystal_F_000 460
_exptl_crystal_size_max 0.370
_exptl_crystal_size_mid 0.220
_exptl_crystal_size_min 0.110
_refine_diff_density_max 0.608
_refine_diff_density_min -0.715
_refine_diff_density_rms 0.076
_refine_ls_extinction_method none
_refine_ls_goodness_of_fit_ref 1.027
_refine_ls_hydrogen_treatment constr
_refine_ls_matrix_type full
_refine_ls_number_parameters 260
_refine_ls_number_reflns 4121
_refine_ls_number_restraints 43
_refine_ls_restrained_S_all 1.025
_refine_ls_R_factor_all 0.1095
_refine_ls_R_factor_gt 0.0706
_refine_ls_shift/su_max 0.000
_refine_ls_shift/su_mean 0.000
_refine_ls_structure_factor_coef Fsqd
_refine_ls_weighting_details 'w=1/[\s^2^(Fo^2^)+(0.0966P)^2^] where P=(Fo^2^+2Fc^2^)/3'
_refine_ls_weighting_scheme calc
_refine_ls_wR_factor_gt 0.1737
_refine_ls_wR_factor_ref 0.1884
_reflns_Friedel_coverage 0.000
_reflns_number_gt 2528
_reflns_number_total 4121
_reflns_threshold_expression 'I > 2\s(I)'
_cod_data_source_file d2dt00728b2.cif
_cod_data_source_block 4a
_cod_database_code 7710221
_shelx_shelxl_version_number 2018/3
_shelx_space_group_comment
;
The symmetry employed for this shelxl refinement is uniquely defined
by the following loop, which should always be used as a source of
symmetry information in preference to the above space-group names.
They are only intended as comments.
;
_shelx_estimated_absorpt_t_min 0.932
_shelx_estimated_absorpt_t_max 0.979

loop_
_space_group_symop_operation_xyz
'x, y, z'
'-x, -y, -z'

loop_
_atom_site_label
_atom_site_type_symbol
_atom_site_fract_x
_atom_site_fract_y
_atom_site_fract_z
_atom_site_U_iso_or_equiv
_atom_site_adp_type
_atom_site_occupancy
_atom_site_site_symmetry_order
_atom_site_calc_flag
_atom_site_refinement_flags_posn
_atom_site_refinement_flags_adp
_atom_site_refinement_flags_occupancy
_atom_site_disorder_assembly
_atom_site_disorder_group
P1 P 0.83923(12) 0.34652(11) 0.84404(7) 0.0290(3) Uani 1 1 d . . . . .
Si1 Si 0.71812(12) 0.26624(12) 0.61530(7) 0.0290(3) Uani 1 1 d . . . . .
C1 C 0.6191(5) 0.3303(4) 0.7986(3) 0.0318(9) Uani 1 1 d . . . . .
C2 C 0.5126(5) 0.3510(5) 0.8659(3) 0.0524(13) Uani 1 1 d . . . . .
H2 H 0.552296 0.373686 0.935012 0.063 Uiso 1 1 calc R U . . .
C3 C 0.3461(6) 0.3382(6) 0.8317(4) 0.081(2) Uani 1 1 d . . . . .
H3 H 0.272186 0.350155 0.877637 0.098 Uiso 1 1 calc R U . . .
C4 C 0.2884(6) 0.3088(6) 0.7328(3) 0.0761(18) Uani 1 1 d . . . . .
H4 H 0.175194 0.302621 0.710861 0.091 Uiso 1 1 calc R U . . .
C5 C 0.3930(5) 0.2881(5) 0.6646(3) 0.0505(12) Uani 1 1 d . . . . .
H5 H 0.351709 0.267640 0.595975 0.061 Uiso 1 1 calc R U . . .
C6 C 0.5596(5) 0.2969(4) 0.6959(3) 0.0317(9) Uani 1 1 d . . . . .
C7 C 0.9289(5) 0.4636(4) 0.7834(3) 0.0319(9) Uani 1 1 d . . . . .
C8 C 1.0551(5) 0.5788(4) 0.8383(3) 0.0429(11) Uani 1 1 d . . . . .
H8 H 1.087332 0.601199 0.908060 0.051 Uiso 1 1 calc R U . . .
C9 C 1.1343(6) 0.6611(5) 0.7928(3) 0.0633(15) Uani 1 1 d . . . . .
H9 H 1.222322 0.738097 0.831154 0.076 Uiso 1 1 calc R U . . .
C10 C 1.0869(7) 0.6326(6) 0.6921(4) 0.0758(18) Uani 1 1 d . . . . .
H10 H 1.140626 0.690490 0.661237 0.091 Uiso 1 1 calc R U . . .
C11 C 0.9585(6) 0.5173(5) 0.6355(3) 0.0568(14) Uani 1 1 d . . . . .
H11 H 0.925711 0.497549 0.566139 0.068 Uiso 1 1 calc R U . . .
C12 C 0.8786(5) 0.4316(4) 0.6792(3) 0.0348(10) Uani 1 1 d . . . . .
C13 C 0.8712(5) 0.1761(4) 0.7540(3) 0.0331(10) Uani 1 1 d . . . . .
C14 C 0.9562(7) 0.0939(6) 0.7916(3) 0.0655(16) Uani 1 1 d . . . . .
H14 H 0.992068 0.123779 0.861801 0.079 Uiso 1 1 calc R U . . .
C15 C 0.9894(8) -0.0310(7) 0.7281(4) 0.100(2) Uani 1 1 d . . . . .
H15 H 1.048184 -0.086496 0.754838 0.120 Uiso 1 1 calc R U . . .
C16 C 0.9379(7) -0.0754(6) 0.6265(4) 0.083(2) Uani 1 1 d . . . . .
H16 H 0.959394 -0.162449 0.583166 0.099 Uiso 1 1 calc R U . . .
C17 C 0.8546(5) 0.0065(5) 0.5869(3) 0.0462(12) Uani 1 1 d . . . . .
H17 H 0.821367 -0.024234 0.516403 0.055 Uiso 1 1 calc R U . . .
C18 C 0.8189(4) 0.1336(4) 0.6493(3) 0.0306(9) Uani 1 1 d . . . . .
C19A C 0.6278(14) 0.2182(10) 0.4818(7) 0.0245(11) Uiso 0.466(3) 1 d D U P A 1
C20A C 0.6261(12) 0.1012(11) 0.3973(7) 0.0259(6) Uiso 0.466(3) 1 d D U P A 1
H20A H 0.679627 0.028176 0.403723 0.031 Uiso 0.466(3) 1 calc R U P A 1
C21A C 0.5483(14) 0.0869(12) 0.3030(8) 0.0259(6) Uiso 0.466(3) 1 d D U P A 1
H21A H 0.549778 0.004424 0.246719 0.031 Uiso 0.466(3) 1 calc R U P A 1
C22A C 0.4681(15) 0.1909(11) 0.2890(6) 0.0235(11) Uiso 0.466(3) 1 d D U P A 1
C23A C 0.4573(10) 0.3043(8) 0.3726(5) 0.0259(6) Uiso 0.466(3) 1 d D U P A 1
H23A H 0.396808 0.373151 0.365697 0.031 Uiso 0.466(3) 1 calc R U P A 1
C24A C 0.5345(10) 0.3184(8) 0.4670(5) 0.0259(6) Uiso 0.466(3) 1 d D U P A 1
H24A H 0.525095 0.397259 0.523593 0.031 Uiso 0.466(3) 1 calc R U P A 1
C25A C 0.3829(13) 0.1747(9) 0.1888(6) 0.0240(11) Uiso 0.466(3) 1 d D U P A 1
C26A C 0.3870(10) 0.2907(9) 0.1591(6) 0.0340(7) Uiso 0.466(3) 1 d D U P A 1
H26A H 0.445553 0.382144 0.203553 0.041 Uiso 0.466(3) 1 calc R U P A 1
C27A C 0.3070(11) 0.2742(9) 0.0660(5) 0.0340(7) Uiso 0.466(3) 1 d D U P A 1
H27A H 0.315246 0.355482 0.047734 0.041 Uiso 0.466(3) 1 calc R U P A 1
N1A N 0.2176(11) 0.1498(8) -0.0009(6) 0.0424(13) Uiso 0.466(3) 1 d D U P A 1
C28A C 0.2221(10) 0.0370(8) 0.0274(6) 0.0340(7) Uiso 0.466(3) 1 d D U P A 1
H28A H 0.164343 -0.053876 -0.018360 0.041 Uiso 0.466(3) 1 calc R U P A 1
C29A C 0.3051(10) 0.0451(8) 0.1185(5) 0.0340(7) Uiso 0.466(3) 1 d D U P A 1
H29A H 0.307929 -0.039202 0.132061 0.041 Uiso 0.466(3) 1 calc R U P A 1
C19B C 0.6399(12) 0.2424(9) 0.4817(7) 0.0245(11) Uiso 0.534(3) 1 d D U P A 2
C20B C 0.6025(11) 0.1066(9) 0.4087(6) 0.0259(6) Uiso 0.534(3) 1 d D U P A 2
H20B H 0.626544 0.029389 0.426312 0.031 Uiso 0.534(3) 1 calc R U P A 2
C21B C 0.5314(12) 0.0796(11) 0.3108(7) 0.0259(6) Uiso 0.534(3) 1 d D U P A 2
H21B H 0.508847 -0.014870 0.262758 0.031 Uiso 0.534(3) 1 calc R U P A 2
C22B C 0.4929(13) 0.1889(9) 0.2826(6) 0.0235(11) Uiso 0.534(3) 1 d D U P A 2
C23B C 0.5362(9) 0.3304(7) 0.3557(5) 0.0259(6) Uiso 0.534(3) 1 d D U P A 2
H23B H 0.514582 0.408202 0.337996 0.031 Uiso 0.534(3) 1 calc R U P A 2
C24B C 0.6095(9) 0.3540(7) 0.4521(5) 0.0259(6) Uiso 0.534(3) 1 d D U P A 2
H24B H 0.640105 0.448818 0.499687 0.031 Uiso 0.534(3) 1 calc R U P A 2
C25B C 0.4090(11) 0.1625(8) 0.1797(5) 0.0240(11) Uiso 0.534(3) 1 d D U P A 2
C26B C 0.3039(9) 0.2475(8) 0.1604(5) 0.0340(7) Uiso 0.534(3) 1 d D U P A 2
H26B H 0.284066 0.326000 0.213475 0.041 Uiso 0.534(3) 1 calc R U P A 2
C27B C 0.2287(9) 0.2153(8) 0.0624(5) 0.0340(7) Uiso 0.534(3) 1 d D U P A 2
H27B H 0.161356 0.276742 0.050184 0.041 Uiso 0.534(3) 1 calc R U P A 2
N1B N 0.2443(9) 0.1047(7) -0.0153(5) 0.0424(13) Uiso 0.534(3) 1 d D U P A 2
C28B C 0.3509(9) 0.0246(7) 0.0031(5) 0.0340(7) Uiso 0.534(3) 1 d D U P A 2
H28B H 0.370446 -0.051617 -0.051749 0.041 Uiso 0.534(3) 1 calc R U P A 2
C29B C 0.4323(9) 0.0491(7) 0.0985(5) 0.0340(7) Uiso 0.534(3) 1 d D U P A 2
H29B H 0.503469 -0.011035 0.108396 0.041 Uiso 0.534(3) 1 calc R U P A 2

loop_
_atom_site_aniso_label
_atom_site_aniso_U_11
_atom_site_aniso_U_22
_atom_site_aniso_U_33
_atom_site_aniso_U_23
_atom_site_aniso_U_13
_atom_site_aniso_U_12
P1 0.0203(6) 0.0473(7) 0.0169(5) 0.0097(4) 0.0017(4) 0.0063(5)
Si1 0.0199(6) 0.0467(7) 0.0161(5) 0.0083(5) -0.0009(4) 0.0055(5)
C1 0.023(2) 0.043(2) 0.025(2) 0.0053(17) 0.0074(17) 0.0061(18)
C2 0.033(3) 0.086(4) 0.025(2) 0.002(2) 0.012(2) 0.012(2)
C3 0.024(3) 0.139(5) 0.053(3) -0.002(3) 0.022(2) 0.014(3)
C4 0.024(3) 0.124(5) 0.045(3) -0.015(3) 0.004(2) 0.023(3)
C5 0.026(2) 0.069(3) 0.037(2) -0.004(2) -0.004(2) 0.019(2)
C6 0.021(2) 0.040(2) 0.025(2) 0.0035(17) -0.0009(17) 0.0052(17)
C7 0.023(2) 0.043(2) 0.0226(19) 0.0075(17) 0.0007(16) 0.0008(18)
C8 0.036(3) 0.054(3) 0.028(2) 0.009(2) -0.0003(19) -0.004(2)
C9 0.067(4) 0.057(3) 0.044(3) 0.011(2) 0.000(3) -0.027(3)
C10 0.098(5) 0.068(4) 0.046(3) 0.023(3) 0.010(3) -0.033(3)
C11 0.069(4) 0.063(3) 0.029(2) 0.018(2) 0.002(2) -0.012(3)
C12 0.032(2) 0.047(2) 0.021(2) 0.0106(18) 0.0029(17) 0.0019(19)
C13 0.027(2) 0.050(2) 0.0215(19) 0.0099(18) 0.0002(17) 0.0146(19)
C14 0.081(4) 0.084(4) 0.028(2) 0.008(2) -0.010(2) 0.052(3)
C15 0.140(6) 0.106(5) 0.043(3) 0.000(3) -0.026(3) 0.091(4)
C16 0.098(5) 0.091(4) 0.042(3) -0.009(3) -0.018(3) 0.073(4)
C17 0.035(3) 0.068(3) 0.026(2) 0.004(2) -0.0039(19) 0.022(2)
C18 0.019(2) 0.046(2) 0.0216(19) 0.0066(17) 0.0025(16) 0.0077(18)

loop_
_atom_type_symbol
_atom_type_description
_atom_type_scat_dispersion_real
_atom_type_scat_dispersion_imag
_atom_type_scat_source
C C 0.0033 0.0016 'International Tables Vol C Tables 4.2.6.8 and 6.1.1.4'
H H 0.0000 0.0000 'International Tables Vol C Tables 4.2.6.8 and 6.1.1.4'
N N 0.0061 0.0033 'International Tables Vol C Tables 4.2.6.8 and 6.1.1.4'
Si Si 0.0817 0.0704 'International Tables Vol C Tables 4.2.6.8 and 6.1.1.4'
P P 0.1023 0.0942 'International Tables Vol C Tables 4.2.6.8 and 6.1.1.4'

loop_
_geom_angle_atom_site_label_1
_geom_angle_atom_site_label_2
_geom_angle_atom_site_label_3
_geom_angle
_geom_angle_site_symmetry_1
_geom_angle_site_symmetry_3
_geom_angle_publ_flag
C7 P1 C1 99.77(17) . . ?
C7 P1 C13 97.41(18) . . ?
C1 P1 C13 99.15(17) . . ?
C19A Si1 C6 111.3(4) . . ?
C19A Si1 C12 119.0(3) . . ?
C6 Si1 C12 102.23(17) . . ?
C19A Si1 C18 117.5(3) . . ?
C6 Si1 C18 103.71(17) . . ?
C12 Si1 C18 100.97(17) . . ?
C6 Si1 C19B 113.2(3) . . ?
C12 Si1 C19B 111.5(3) . . ?
C18 Si1 C19B 122.8(3) . . ?
C2 C1 C6 120.0(3) . . ?
C2 C1 P1 119.4(3) . . ?
C6 C1 P1 120.5(3) . . ?
C1 C2 C3 119.5(4) . . ?
C4 C3 C2 120.7(4) . . ?
C3 C4 C5 120.5(4) . . ?
C4 C5 C6 120.2(4) . . ?
C5 C6 C1 119.0(4) . . ?
C5 C6 Si1 126.7(3) . . ?
C1 C6 Si1 114.4(3) . . ?
C8 C7 C12 119.6(4) . . ?
C8 C7 P1 119.5(3) . . ?
C12 C7 P1 120.7(3) . . ?
C9 C8 C7 120.8(4) . . ?
C10 C9 C8 120.6(4) . . ?
C9 C10 C11 119.4(4) . . ?
C12 C11 C10 121.1(4) . . ?
C11 C12 C7 118.5(4) . . ?
C11 C12 Si1 127.4(3) . . ?
C7 C12 Si1 113.9(3) . . ?
C14 C13 C18 120.2(4) . . ?
C14 C13 P1 117.9(3) . . ?
C18 C13 P1 121.8(3) . . ?
C15 C14 C13 120.6(4) . . ?
C16 C15 C14 120.3(4) . . ?
C15 C16 C17 120.1(4) . . ?
C16 C17 C18 121.0(4) . . ?
C17 C18 C13 117.8(3) . . ?
C17 C18 Si1 129.4(3) . . ?
C13 C18 Si1 112.7(3) . . ?
C20A C19A C24A 115.6(8) . . ?
C20A C19A Si1 131.8(7) . . ?
C24A C19A Si1 112.4(6) . . ?
C19A C20A C21A 121.9(9) . . ?
C20A C21A C22A 121.5(10) . . ?
C23A C22A C21A 118.1(8) . . ?
C23A C22A C25A 120.1(8) . . ?
C21A C22A C25A 121.6(8) . . ?
C22A C23A C24A 120.3(7) . . ?
C23A C24A C19A 122.3(7) . . ?
C29A C25A C26A 116.3(7) . . ?
C29A C25A C22A 122.4(8) . . ?
C26A C25A C22A 121.1(8) . . ?
C27A C26A C25A 120.5(8) . . ?
N1A C27A C26A 123.9(8) . . ?
C27A N1A C28A 114.5(7) . . ?
N1A C28A C29A 124.5(7) . . ?
C25A C29A C28A 119.8(7) . . ?
C20B C19B C24B 117.3(7) . . ?
C20B C19B Si1 119.1(6) . . ?
C24B C19B Si1 123.6(6) . . ?
C21B C20B C19B 122.3(8) . . ?
C22B C21B C20B 120.6(9) . . ?
C21B C22B C23B 118.0(7) . . ?
C21B C22B C25B 121.9(7) . . ?
C23B C22B C25B 120.0(7) . . ?
C24B C23B C22B 119.9(6) . . ?
C23B C24B C19B 121.8(6) . . ?
C29B C25B C26B 117.6(6) . . ?
C29B C25B C22B 120.3(7) . . ?
C26B C25B C22B 122.1(7) . . ?
C27B C26B C25B 118.7(7) . . ?
N1B C27B C26B 124.6(7) . . ?
C27B N1B C28B 116.5(6) . . ?
N1B C28B C29B 122.9(7) . . ?
C28B C29B C25B 119.6(7) . . ?

loop_
_geom_bond_atom_site_label_1
_geom_bond_atom_site_label_2
_geom_bond_distance
_geom_bond_site_symmetry_2
_geom_bond_publ_flag
P1 C7 1.839(4) . ?
P1 C1 1.848(4) . ?
P1 C13 1.857(4) . ?
Si1 C19A 1.853(10) . ?
Si1 C6 1.859(4) . ?
Si1 C12 1.865(4) . ?
Si1 C18 1.868(4) . ?
Si1 C19B 1.885(9) . ?
C1 C2 1.380(5) . ?
C1 C6 1.414(5) . ?
C2 C3 1.396(6) . ?
C3 C4 1.367(6) . ?
C4 C5 1.378(6) . ?
C5 C6 1.396(5) . ?
C7 C8 1.388(5) . ?
C7 C12 1.423(5) . ?
C8 C9 1.379(6) . ?
C9 C10 1.379(6) . ?
C10 C11 1.404(6) . ?
C11 C12 1.387(6) . ?
C13 C14 1.382(5) . ?
C13 C18 1.417(5) . ?
C14 C15 1.379(7) . ?
C15 C16 1.373(6) . ?
C16 C17 1.387(6) . ?
C17 C18 1.399(5) . ?
C19A C20A 1.380(10) . ?
C19A C24A 1.433(10) . ?
C20A C21A 1.391(10) . ?
C21A C22A 1.396(10) . ?
C22A C23A 1.378(10) . ?
C22A C25A 1.482(9) . ?
C23A C24A 1.390(8) . ?
C25A C29A 1.369(10) . ?
C25A C26A 1.390(10) . ?
C26A C27A 1.375(9) . ?
C27A N1A 1.346(10) . ?
N1A C28A 1.353(10) . ?
C28A C29A 1.386(9) . ?
C19B C20B 1.385(9) . ?
C19B C24B 1.394(9) . ?
C20B C21B 1.385(9) . ?
C21B C22B 1.381(9) . ?
C22B C23B 1.428(9) . ?
C22B C25B 1.485(8) . ?
C23B C24B 1.380(8) . ?
C25B C29B 1.391(9) . ?
C25B C26B 1.394(9) . ?
C26B C27B 1.386(9) . ?
C27B N1B 1.325(9) . ?
N1B C28B 1.360(9) . ?
C28B C29B 1.386(8) . ?
